data_7223767
loop_
_publ_author_name
'Tominaka, Satoshi'
'Yeung, Hamish H.-M.'
'Henke, Sebastian'
'Cheetham, Anthony K.'

_publ_section_title
;
 Coordination environments and \p-conjugation in dense lithium
 coordination polymers
;
_journal_issue 3
_journal_name_full CrystEngComm
_journal_page_first 398
_journal_paper_doi 10.1039/C5CE01658D
_journal_volume 18
_journal_year 2016
_chemical_formula_moiety 'C14 H7 N O5'
_chemical_formula_sum 'C14 H7 N O5'
_chemical_formula_weight 269.22
_chemical_name_systematic 1-Hydroxy-4-Nitroanthraquinone
_chemical_properties_physical 'Air-sensitive, Moisture-sensitive, Heat-sensitive'
_space_group_crystal_system monoclinic
_space_group_IT_number 14
_space_group_name_Hall '-P 2yn'
_space_group_name_H-M_alt 'P 1 21/n 1'
_atom_sites_solution_primary direct
_audit_creation_date 2015-08-17
_audit_creation_method
;
Olex2 1.2
(compiled 2015.01.26 svn.r3150 for OlexSys, GUI svn.r4998)
;
_audit_update_record
;
2015-08-17 deposited with the CCDC.
2015-10-06 downloaded from the CCDC.
;
_cell_angle_alpha 90
_cell_angle_beta 90.118(4)
_cell_angle_gamma 90
_cell_formula_units_Z 4
_cell_length_a 7.4696(3)
_cell_length_b 10.1464(4)
_cell_length_c 14.5732(6)
_cell_measurement_reflns_used 1971
_cell_measurement_temperature 300
_cell_measurement_theta_max 70.9600
_cell_measurement_theta_min 6.6480
_cell_volume 1104.49(8)
_computing_cell_refinement
;
CrysAlisPro, Agilent Technologies,
Version 1.171.36.28 (release 01-02-2013 CrysAlis171 .NET)
(compiled Feb  1 2013,16:14:44)
;
_computing_data_collection
;
CrysAlisPro, Agilent Technologies,
Version 1.171.36.28 (release 01-02-2013 CrysAlis171 .NET)
(compiled Feb  1 2013,16:14:44)
;
_computing_data_reduction
;
CrysAlisPro, Agilent Technologies,
Version 1.171.36.28 (release 01-02-2013 CrysAlis171 .NET)
(compiled Feb  1 2013,16:14:44)
;
_computing_molecular_graphics 'Olex2 (Dolomanov et al., 2009)'
_computing_publication_material 'Olex2 (Dolomanov et al., 2009)'
_computing_structure_refinement 'olex2.refine (Bourhis et al., 2015)'
_computing_structure_solution 'ShelXS (Sheldrick, 2008)'
_diffrn_ambient_temperature 293.15
_diffrn_detector_area_resol_mean 16.1183
_diffrn_measured_fraction_theta_full 0.9421
_diffrn_measured_fraction_theta_max 0.9421
_diffrn_measurement_details
;
  1 omega  -39.00  -12.00   1.0000    1.0000
omega____ theta____ kappa____ phi______ frames
    -        0.0000  -77.0000   30.0000 27

  2 omega   33.00   60.00   1.0000    1.0000
omega____ theta____ kappa____ phi______ frames
    -        0.0000 -178.0000  120.0000 27

  3 omega    7.00   43.00   1.0000    1.0000
omega____ theta____ kappa____ phi______ frames
    -        0.0000  -99.0000 -120.0000 36

  4 omega -127.00  -62.00   1.0000    1.7500
omega____ theta____ kappa____ phi______ frames
    -      -54.7500  -37.0000  120.0000 65

  5 omega  -15.00   34.00   1.0000    1.7500
omega____ theta____ kappa____ phi______ frames
    -       54.7500  -37.0000 -180.0000 49

  6 omega   38.00   83.00   1.0000    1.7500
omega____ theta____ kappa____ phi______ frames
    -       54.7500  -99.0000  -90.0000 45

  7 omega   44.00   80.00   1.0000    1.7500
omega____ theta____ kappa____ phi______ frames
    -      109.5000  -50.0000   60.0000 36

  8 omega   40.00   66.00   1.0000    1.7500
omega____ theta____ kappa____ phi______ frames
    -      109.5000  -37.0000 -180.0000 26

  9 omega   44.00   72.00   1.0000    1.7500
omega____ theta____ kappa____ phi______ frames
    -      109.5000  -25.0000  -60.0000 28

 10 omega   39.00   64.00   1.0000    1.7500
omega____ theta____ kappa____ phi______ frames
    -      109.5000  -25.0000 -180.0000 25

 11 omega   40.00   81.00   1.0000    1.7500
omega____ theta____ kappa____ phi______ frames
    -      109.5000 -111.0000 -180.0000 41

 12 omega   53.00   79.00   1.0000    1.7500
omega____ theta____ kappa____ phi______ frames
    -      109.5000 -120.0000   -9.0000 26

 13 omega   79.00  135.00   1.0000    1.7500
omega____ theta____ kappa____ phi______ frames
    -      109.5000   25.0000  -60.0000 56

 14 omega  138.00  172.00   1.0000    1.7500
omega____ theta____ kappa____ phi______ frames
    -      109.5000   25.0000  -60.0000 34

 15 omega   53.00   79.00   1.0000    1.7500
omega____ theta____ kappa____ phi______ frames
    -      109.5000 -111.0000   60.0000 26

 16 omega   37.00   71.00   1.0000    1.7500
omega____ theta____ kappa____ phi______ frames
    -      109.5000  -25.0000  150.0000 34

 17 omega   37.00  133.00   1.0000    1.7500
omega____ theta____ kappa____ phi______ frames
    -      109.5000  -93.0000   65.8840 96

 18 omega  -71.00   32.00   1.0000    1.0000
omega____ theta____ kappa____ phi______ frames
    -        0.0000  -77.0000  120.0000 103

 19 omega  -71.00   32.00   1.0000    1.0000
omega____ theta____ kappa____ phi______ frames
    -        0.0000  -77.0000 -180.0000 103

 20 omega  -14.00   76.00   1.0000    1.7500
omega____ theta____ kappa____ phi______ frames
    -       54.7500  -57.0000  -30.0000 90

 21 omega   23.00  126.00   1.0000    1.7500
omega____ theta____ kappa____ phi______ frames
    -       54.7500   77.0000   60.0000 103

 22 omega   23.00  126.00   1.0000    1.7500
omega____ theta____ kappa____ phi______ frames
    -       54.7500   77.0000  -30.0000 103

 23 omega   27.00  127.00   1.0000    1.7500
omega____ theta____ kappa____ phi______ frames
    -       54.7500   37.0000 -120.0000 100

 24 omega  -71.00   -2.00   1.0000    1.7500
omega____ theta____ kappa____ phi______ frames
    -      -75.0000   37.0000 -180.0000 69

 25 omega   35.00   72.00   1.0000    1.7500
omega____ theta____ kappa____ phi______ frames
    -      109.5000  -25.0000 -150.0000 37

 26 omega   37.00  149.00   1.0000    1.7500
omega____ theta____ kappa____ phi______ frames
    -      109.5000  -91.0000 -150.0000 112

 27 omega   70.00  178.00   1.0000    1.7500
omega____ theta____ kappa____ phi______ frames
    -      109.5000   25.0000   60.0000 108

 28 omega   35.00   72.00   1.0000    1.7500
omega____ theta____ kappa____ phi______ frames
    -      109.5000  -25.0000  120.0000 37

 29 omega   86.00  178.00   1.0000    1.7500
omega____ theta____ kappa____ phi______ frames
    -      109.5000   50.0000  120.0000 92

 30 omega   86.00  103.00   1.0000    1.7500
omega____ theta____ kappa____ phi______ frames
    -      109.5000   50.0000 -180.0000 17
;
_diffrn_measurement_device_type 'Xcalibur, Eos, Gemini ultra'
_diffrn_measurement_method '\w scans'
_diffrn_orient_matrix_UB_11 -0.0273392000
_diffrn_orient_matrix_UB_12 0.1489661000
_diffrn_orient_matrix_UB_13 0.0146612000
_diffrn_orient_matrix_UB_21 0.0390394000
_diffrn_orient_matrix_UB_22 -0.0170694000
_diffrn_orient_matrix_UB_23 0.1031549000
_diffrn_orient_matrix_UB_31 0.2007124000
_diffrn_orient_matrix_UB_32 0.0236005000
_diffrn_orient_matrix_UB_33 -0.0179115000
_diffrn_radiation_monochromator mirror
_diffrn_radiation_type 'Cu K\a'
_diffrn_radiation_wavelength 1.54184
_diffrn_reflns_av_R_equivalents 0.0431
_diffrn_reflns_av_unetI/netI 0.0384
_diffrn_reflns_limit_h_max 9
_diffrn_reflns_limit_h_min -7
_diffrn_reflns_limit_k_max 12
_diffrn_reflns_limit_k_min -12
_diffrn_reflns_limit_l_max 17
_diffrn_reflns_limit_l_min -17
_diffrn_reflns_number 5794
_diffrn_reflns_theta_full 71.0374
_diffrn_reflns_theta_max 71.04
_diffrn_reflns_theta_min 5.31
_diffrn_source 'Enhance Ultra (Cu) X-ray Source'
_exptl_absorpt_coefficient_mu 1.071
_exptl_absorpt_correction_T_max 0.922
_exptl_absorpt_correction_T_min 0.754
_exptl_absorpt_correction_type analytical
_exptl_absorpt_process_details
;
CrysAlisPro, Agilent Technologies,
Version 1.171.36.28 (release 01-02-2013 CrysAlis171 .NET)
(compiled Feb  1 2013,16:14:44)
Analytical numeric absorption correction using a multifaceted crystal
            model based on expressions derived by R.C. Clark & J.S. Reid.
(Clark, R. C. & Reid, J. S. (1995). Acta Cryst. A51, 887-897)
;
_exptl_crystal_colour 'clear light yellow'
_exptl_crystal_colour_lustre clear
_exptl_crystal_colour_modifier light
_exptl_crystal_colour_primary yellow
_exptl_crystal_density_diffrn 1.6189
_exptl_crystal_description block
_exptl_crystal_F_000 554.0933
_exptl_crystal_size_max 0.4342
_exptl_crystal_size_mid 0.1232
_exptl_crystal_size_min 0.0895
_refine_diff_density_max 0.4555
_refine_diff_density_min -0.5854
_refine_diff_density_rms 0.1386
_refine_ls_d_res_high 0.8152
_refine_ls_d_res_low 8.3269
_refine_ls_goodness_of_fit_ref 1.1051
_refine_ls_hydrogen_treatment mixed
_refine_ls_matrix_type full
_refine_ls_number_constraints 14
_refine_ls_number_parameters 180
_refine_ls_number_reflns 2018
_refine_ls_number_restraints 0
_refine_ls_restrained_S_all 1.1051
_refine_ls_R_factor_all 0.0997
_refine_ls_R_factor_gt 0.0641
_refine_ls_shift/su_max 0.0000
_refine_ls_shift/su_mean 0.0000
_refine_ls_structure_factor_coef Fsqd
_refine_ls_weighting_details 'w=1/[\s^2^(Fo^2^)+(0.2P)^2^] where P=(Fo^2^+2Fc^2^)/3'
_refine_ls_weighting_scheme calc
_refine_ls_wR_factor_gt 0.1919
_refine_ls_wR_factor_ref 0.2836
_reflns_Friedel_coverage 0.0
_reflns_limit_h_max 8
_reflns_limit_h_min -9
_reflns_limit_k_max 12
_reflns_limit_k_min 0
_reflns_limit_l_max 17
_reflns_limit_l_min -7
_reflns_number_gt 1358
_reflns_number_total 2018
_reflns_threshold_expression I>=2u(I)
_cod_data_source_file c5ce01658d2.cif
_cod_data_source_block st298-Cu-300K_3_abs
_cod_database_code 7223767
_chemical_oxdiff_formula 'C14 O5 N1 H7'
_reflns_odcompleteness_completeness 88.43
_reflns_odcompleteness_iscentric 1
_reflns_odcompleteness_theta 74.33
_olex2_refinement_description
;
1. Fixed Uiso
 At 1.2 times of:
  All C(H) groups
 At 1.5 times of:
  All O(H) groups
2.a Riding coordinates:
 O5(H5)
2.b Aromatic/amide H refined with riding coordinates:
 C9(H9), C10(H10), C11(H11), C12(H12), C13(H13), C14(H14)
;
_olex2_submission_special_instructions 'No special instructions were received'

loop_
_space_group_symop_id
_space_group_symop_operation_xyz
1 x,y,z
2 -x+1/2,y+1/2,-z+1/2
3 -x,-y,-z
4 x-1/2,-y-1/2,z-1/2

loop_
_atom_site_label
_atom_site_type_symbol
_atom_site_fract_x
_atom_site_fract_y
_atom_site_fract_z
_atom_site_U_iso_or_equiv
_atom_site_adp_type
_atom_site_occupancy
_atom_site_refinement_flags_posn
O1 O 0.2439(4) 0.4402(3) 0.21278(16) 0.0607(8) Uani 1.000000 .
O2 O 0.5297(4) 0.4283(3) 0.21535(19) 0.0719(9) Uani 1.000000 .
O3 O 0.3223(4) 0.6309(2) 0.34772(17) 0.0649(9) Uani 1.000000 .
O4 O 0.1984(4) 0.3532(2) 0.65449(16) 0.0566(7) Uani 1.000000 .
O5 O 0.3263(4) 0.1434(2) 0.57994(16) 0.0597(8) Uani 1.000000 .
H5 H 0.2812(4) 0.1887(2) 0.62040(16) 0.0896(12) Uiso 1.000000 R
N1 N 0.3869(4) 0.4149(2) 0.25031(16) 0.0428(7) Uani 1.000000 .
C1 C 0.3778(4) 0.3540(3) 0.34220(19) 0.0343(7) Uani 1.000000 .
C2 C 0.3179(4) 0.4219(3) 0.41781(18) 0.0312(7) Uani 1.000000 .
C3 C 0.2833(4) 0.5674(3) 0.41501(19) 0.0355(7) Uani 1.000000 .
C4 C 0.2059(4) 0.6295(3) 0.49786(19) 0.0348(7) Uani 1.000000 .
C5 C 0.1803(4) 0.5582(3) 0.5792(2) 0.0360(7) Uani 1.000000 .
C6 C 0.2261(4) 0.4160(3) 0.58332(19) 0.0370(7) Uani 1.000000 .
C7 C 0.2976(4) 0.3514(3) 0.50132(18) 0.0334(7) Uani 1.000000 .
C8 C 0.3458(4) 0.2162(3) 0.5035(2) 0.0395(7) Uani 1.000000 .
C9 C 0.4098(4) 0.1542(3) 0.4260(2) 0.0437(8) Uani 1.000000 .
H9 H 0.4417(4) 0.0656(3) 0.4287(2) 0.0524(10) Uiso 1.000000 R
C10 C 0.4268(4) 0.2217(3) 0.3451(2) 0.0407(8) Uani 1.000000 .
H10 H 0.4705(4) 0.1798(3) 0.2929(2) 0.0489(9) Uiso 1.000000 R
C11 C 0.1114(4) 0.6203(3) 0.6568(2) 0.0418(8) Uani 1.000000 .
H11 H 0.0926(4) 0.5727(3) 0.7105(2) 0.0501(9) Uiso 1.000000 R
C12 C 0.0711(4) 0.7537(3) 0.6535(2) 0.0464(8) Uani 1.000000 .
H12 H 0.0272(4) 0.7959(3) 0.7055(2) 0.0556(10) Uiso 1.000000 R
C13 C 0.0958(5) 0.8242(3) 0.5736(2) 0.0487(9) Uani 1.000000 .
H13 H 0.0660(5) 0.9132(3) 0.5718(2) 0.0584(10) Uiso 1.000000 R
C14 C 0.1648(4) 0.7639(3) 0.4959(2) 0.0428(8) Uani 1.000000 .
H14 H 0.1836(4) 0.8126(3) 0.4427(2) 0.0514(9) Uiso 1.000000 R

loop_
_atom_site_aniso_label
_atom_site_aniso_U_11
_atom_site_aniso_U_22
_atom_site_aniso_U_33
_atom_site_aniso_U_12
_atom_site_aniso_U_13
_atom_site_aniso_U_23
O1 0.0693(18) 0.0705(16) 0.0424(14) 0.0103(13) -0.0060(13) 0.0093(11)
O2 0.087(2) 0.0723(18) 0.0568(17) 0.0078(15) 0.0316(15) 0.0217(13)
O3 0.116(2) 0.0335(11) 0.0457(14) 0.0052(12) 0.0199(14) 0.0039(9)
O4 0.0847(19) 0.0490(13) 0.0362(12) 0.0048(12) 0.0104(12) 0.0060(9)
O5 0.096(2) 0.0399(12) 0.0438(13) 0.0115(12) 0.0045(13) 0.0122(9)
N1 0.0649(19) 0.0312(13) 0.0323(13) 0.0040(11) 0.0088(12) -0.0007(9)
C1 0.0368(15) 0.0325(14) 0.0335(15) 0.0009(11) 0.0029(11) 0.0005(10)
C2 0.0316(14) 0.0323(14) 0.0295(14) -0.0027(10) 0.0025(11) -0.0029(10)
C3 0.0405(16) 0.0353(14) 0.0307(14) -0.0013(11) 0.0066(12) 0.0014(10)
C4 0.0350(15) 0.0364(14) 0.0329(15) -0.0030(11) 0.0032(12) -0.0041(11)
C5 0.0320(15) 0.0411(15) 0.0350(15) 0.0016(11) 0.0019(11) -0.0082(11)
C6 0.0405(17) 0.0423(15) 0.0282(14) -0.0046(12) 0.0025(12) 0.0034(11)
C7 0.0382(16) 0.0318(14) 0.0304(15) -0.0001(11) 0.0018(11) 0.0007(10)
C8 0.0454(18) 0.0376(15) 0.0353(15) -0.0002(12) 0.0003(13) 0.0034(11)
C9 0.0521(19) 0.0306(14) 0.0484(18) 0.0072(12) -0.0044(15) 0.0010(12)
C10 0.0490(18) 0.0343(15) 0.0389(15) 0.0034(12) 0.0022(13) -0.0064(11)
C11 0.0372(16) 0.0532(17) 0.0350(16) -0.0002(12) 0.0043(12) -0.0068(13)
C12 0.0408(17) 0.0532(18) 0.0451(17) 0.0041(13) 0.0048(13) -0.0195(14)
C13 0.050(2) 0.0401(16) 0.056(2) 0.0067(13) 0.0008(16) -0.0115(14)
C14 0.0489(19) 0.0365(15) 0.0430(17) 0.0028(12) 0.0023(14) -0.0067(12)

loop_
_atom_type_symbol
_atom_type_scat_dispersion_real
_atom_type_scat_dispersion_imag
_atom_type_scat_Cromer_Mann_a1
_atom_type_scat_Cromer_Mann_a2
_atom_type_scat_Cromer_Mann_a3
_atom_type_scat_Cromer_Mann_a4
_atom_type_scat_Cromer_Mann_b1
_atom_type_scat_Cromer_Mann_b2
_atom_type_scat_Cromer_Mann_b3
_atom_type_scat_Cromer_Mann_b4
_atom_type_scat_Cromer_Mann_c
_atom_type_scat_source
_atom_type_scat_dispersion_source
H 0.00000 0.00000 0.49300 0.32300 0.14000 0.04100 10.51100 26.12600 3.14200 57.80000 0.003 'Custom 4-Gaussian' custom
C 0.01800 0.00900 2.31000 1.02000 1.58900 0.86500 20.84400 10.20800 0.56900 51.65100 0.216 'Custom 4-Gaussian' custom
O 0.04900 0.03200 3.04900 2.28700 1.54600 0.86700 13.27700 5.70100 0.32400 32.90900 0.251 'Custom 4-Gaussian' custom
N 0.03100 0.01800 12.21300 3.13200 2.01300 1.16600 0.00600 9.89300 28.99800 0.58300 -11.529 'Custom 4-Gaussian' custom

loop_
_exptl_crystal_face_index_h
_exptl_crystal_face_index_k
_exptl_crystal_face_index_l
_exptl_crystal_face_perp_dist
_exptl_oxdiff_crystal_face_indexfrac_h
_exptl_oxdiff_crystal_face_indexfrac_k
_exptl_oxdiff_crystal_face_indexfrac_l
_exptl_oxdiff_crystal_face_x
_exptl_oxdiff_crystal_face_y
_exptl_oxdiff_crystal_face_z
0 3 -8 0.0447 -0.0004 3.0038 -7.9952 0.3303 -0.8760 0.2140
0 -6 -2 0.0476 0.0010 -5.9996 -2.0019 -0.9231 -0.1041 -0.1055
0 6 2 0.0476 -0.0010 5.9996 2.0019 0.9231 0.1041 0.1055
-5 0 0 0.2170 -5.0008 -0.0048 0.0004 0.1360 -0.1951 -1.0038
0 -3 8 0.0447 0.0004 -3.0038 7.9952 -0.3303 0.8760 -0.2140
5 0 0 0.2170 5.0008 0.0048 -0.0004 -0.1360 0.1951 1.0038

loop_
_geom_angle_atom_site_label_1
_geom_angle_atom_site_label_2
_geom_angle_atom_site_label_3
_geom_angle
C8 O5 H5 109.5
O2 N1 O1 124.4(3)
C1 N1 O1 116.8(3)
C1 N1 O2 118.6(3)
C2 C1 N1 122.2(2)
C10 C1 N1 114.7(2)
C10 C1 C2 123.0(3)
C3 C2 C1 121.9(2)
C7 C2 C1 118.0(2)
C7 C2 C3 120.0(2)
C2 C3 O3 120.3(2)
C4 C3 O3 122.0(3)
C4 C3 C2 117.7(2)
C5 C4 C3 121.6(3)
C14 C4 C3 119.0(3)
C14 C4 C5 119.4(3)
C6 C5 C4 120.3(2)
C11 C5 C4 120.2(3)
C11 C5 C6 119.5(3)
C5 C6 O4 119.8(3)
C7 C6 O4 121.1(3)
C7 C6 C5 119.1(2)
C6 C7 C2 120.9(2)
C8 C7 C2 118.6(3)
C8 C7 C6 120.5(3)
C7 C8 O5 121.5(3)
C9 C8 O5 117.8(3)
C9 C8 C7 120.7(3)
H9 C9 C8 119.68(17)
C10 C9 C8 120.6(3)
C10 C9 H9 119.68(17)
C9 C10 C1 118.9(3)
H10 C10 C1 120.55(17)
H10 C10 C9 120.55(17)
H11 C11 C5 120.22(18)
C12 C11 C5 119.6(3)
C12 C11 H11 120.22(18)
H12 C12 C11 119.82(18)
C13 C12 C11 120.4(3)
C13 C12 H12 119.82(18)
H13 C13 C12 119.65(18)
C14 C13 C12 120.7(3)
C14 C13 H13 119.65(19)
C13 C14 C4 119.7(3)
H14 C14 C4 120.14(17)
H14 C14 C13 120.14(19)

loop_
_geom_bond_atom_site_label_1
_geom_bond_atom_site_label_2
_geom_bond_distance
O1 N1 1.226(4)
O2 N1 1.191(4)
O3 C3 1.210(3)
O4 C6 1.235(3)
O5 H5 0.8205
O5 C8 1.344(3)
N1 C1 1.476(3)
C1 C2 1.375(4)
C1 C10 1.393(4)
C2 C3 1.499(4)
C2 C7 1.420(4)
C3 C4 1.481(4)
C4 C5 1.402(4)
C4 C14 1.397(4)
C5 C6 1.484(4)
C5 C11 1.395(4)
C6 C7 1.465(4)
C7 C8 1.419(4)
C8 C9 1.379(4)
C9 H9 0.9300
C9 C10 1.370(4)
C10 H10 0.9300
C11 H11 0.9300
C11 C12 1.388(4)
C12 H12 0.9300
C12 C13 1.380(5)
C13 H13 0.9300
C13 C14 1.388(4)
C14 H14 0.9300
